data_7022342
loop_
_publ_author_name
'\'Alvarez, Celedonio M'
'Garc\'ia-Escudero, Luis A'
'Garc\'ia-Rodr\'iguez, Ra\'ul'
'Miguel, Daniel'

_publ_section_title
;
 Schiff plus click: one-pot preparation of triazole-substituted
 iminopyridines and ring opening of the triazole ring.
;
_journal_issue 7
_journal_name_full 'Dalton transactions (Cambridge, England : 2003)'
_journal_page_first 2556
_journal_page_last 2561
_journal_paper_doi 10.1039/c2dt32400h
_journal_volume 42
_journal_year 2013
_chemical_formula_sum 'C27 H24 Cl Mo N5 O2'
_chemical_formula_weight 581.90
_chemical_name_systematic
;
?
;
_space_group_IT_number 4
_symmetry_cell_setting monoclinic
_symmetry_space_group_name_Hall 'P 2yb'
_symmetry_space_group_name_H-M 'P 1 21 1'
_atom_sites_solution_hydrogens geom
_atom_sites_solution_primary direct
_atom_sites_solution_secondary difmap
_audit_creation_method SHELXL-97
_cell_angle_alpha 90.00
_cell_angle_beta 97.672(6)
_cell_angle_gamma 90.00
_cell_formula_units_Z 2
_cell_length_a 9.130(3)
_cell_length_b 9.212(4)
_cell_length_c 15.212(6)
_cell_measurement_reflns_used 855
_cell_measurement_temperature 298(2)
_cell_measurement_theta_max 25.209
_cell_measurement_theta_min 2.751
_cell_volume 1268.0(9)
_computing_cell_refinement 'Bruker SMART'
_computing_data_collection 'Bruker SMART'
_computing_data_reduction 'Bruker SHELXTL'
_computing_molecular_graphics 'Bruker SHELXTL'
_computing_publication_material 'Bruker SHELXTL'
_computing_structure_refinement 'SHELXL-97 (Sheldrick, 1997)'
_computing_structure_solution 'SHELXS-97 (Sheldrick, 1990)'
_diffrn_ambient_temperature 298(2)
_diffrn_measured_fraction_theta_full 0.992
_diffrn_measured_fraction_theta_max 0.992
_diffrn_measurement_device_type 'CCD area detector'
_diffrn_measurement_method 'phi and omega scans'
_diffrn_radiation_monochromator graphite
_diffrn_radiation_source 'fine-focus sealed tube'
_diffrn_radiation_type MoK\a
_diffrn_radiation_wavelength 0.71073
_diffrn_reflns_av_R_equivalents 0.0323
_diffrn_reflns_av_sigmaI/netI 0.0528
_diffrn_reflns_limit_h_max 11
_diffrn_reflns_limit_h_min -11
_diffrn_reflns_limit_k_max 11
_diffrn_reflns_limit_k_min -11
_diffrn_reflns_limit_l_max 18
_diffrn_reflns_limit_l_min -18
_diffrn_reflns_number 10815
_diffrn_reflns_theta_full 26.42
_diffrn_reflns_theta_max 26.42
_diffrn_reflns_theta_min 1.35
_exptl_absorpt_coefficient_mu 0.657
_exptl_absorpt_correction_T_max 1.000000
_exptl_absorpt_correction_T_min 0.822858
_exptl_absorpt_correction_type multi-scan
_exptl_absorpt_process_details SADABS
_exptl_crystal_colour black
_exptl_crystal_density_diffrn 1.524
_exptl_crystal_density_method 'not measured'
_exptl_crystal_description block
_exptl_crystal_F_000 592
_exptl_crystal_size_max 0.24
_exptl_crystal_size_mid 0.16
_exptl_crystal_size_min 0.07
_refine_diff_density_max 0.402
_refine_diff_density_min -0.286
_refine_diff_density_rms 0.081
_refine_ls_abs_structure_details 'Flack H D (1983), Acta Cryst. A39, 876-881'
_refine_ls_abs_structure_Flack 0.03(4)
_refine_ls_extinction_method none
_refine_ls_goodness_of_fit_ref 1.005
_refine_ls_hydrogen_treatment constr
_refine_ls_matrix_type full
_refine_ls_number_parameters 326
_refine_ls_number_reflns 5140
_refine_ls_number_restraints 1
_refine_ls_restrained_S_all 1.005
_refine_ls_R_factor_all 0.0401
_refine_ls_R_factor_gt 0.0297
_refine_ls_shift/su_max 0.000
_refine_ls_shift/su_mean 0.000
_refine_ls_structure_factor_coef Fsqd
_refine_ls_weighting_details 'calc w=1/[\s^2^(Fo^2^)+(0.0361P)^2^+0.0000P] where P=(Fo^2^+2Fc^2^)/3'
_refine_ls_weighting_scheme calc
_refine_ls_wR_factor_gt 0.0742
_refine_ls_wR_factor_ref 0.0768
_reflns_number_gt 4375
_reflns_number_total 5140
_reflns_threshold_expression >2sigma(I)
_cod_data_source_file c2dt32400h.txt
_cod_data_source_block Compound_3c_lg163r
_cod_depositor_comments
;
The following automatic conversions were performed:

'_symmetry_cell_setting' value 'Monoclinic' changed to 'monoclinic'
according to /home/saulius/struct/CIF-dictionaries/cif_core.dic
dictionary named 'cif_core.dic' version 2.4.2 from 2011-04-26.

Automatic conversion script
Id: cif_fix_values 1891 2012-01-12 08:04:46Z andrius 
;
_cod_original_cell_volume 1268.0(8)
_cod_original_sg_symbol_H-M P2(1)
_cod_database_code 7022342

loop_
_symmetry_equiv_pos_as_xyz
'x, y, z'
'-x, y+1/2, -z'

loop_
_atom_site_label
_atom_site_type_symbol
_atom_site_fract_x
_atom_site_fract_y
_atom_site_fract_z
_atom_site_U_iso_or_equiv
_atom_site_adp_type
_atom_site_occupancy
_atom_site_symmetry_multiplicity
_atom_site_calc_flag
_atom_site_refinement_flags
Mo1 Mo 0.89434(3) 0.27065(4) 0.139287(19) 0.03066(9) Uani 1 1 d .
Cl1 Cl 0.81211(13) 0.52020(12) 0.09340(8) 0.0475(3) Uani 1 1 d .
N1 N 0.7878(3) 0.2203(3) 0.0031(2) 0.0327(8) Uani 1 1 d .
N2 N 0.6505(3) 0.2476(5) 0.1447(2) 0.0351(9) Uani 1 1 d .
N3 N 0.3595(5) -0.0766(5) 0.3364(3) 0.0628(13) Uani 1 1 d .
N4 N 0.2866(5) -0.1620(5) 0.3840(3) 0.0677(13) Uani 1 1 d .
N5 N 0.2305(4) -0.0773(4) 0.4415(2) 0.0472(9) Uani 1 1 d .
C2 C 0.9760(5) 0.3549(5) 0.2522(3) 0.0467(11) Uani 1 1 d .
O2 O 1.0289(5) 0.4058(5) 0.3169(3) 0.0812(13) Uani 1 1 d .
C3 C 1.0930(5) 0.3174(4) 0.1164(3) 0.0410(11) Uani 1 1 d .
O3 O 1.2119(4) 0.3455(4) 0.1046(2) 0.0622(10) Uani 1 1 d .
C4 C 0.3500(5) 0.0615(5) 0.3645(3) 0.0420(11) Uani 1 1 d .
C5 C 0.2670(5) 0.0593(5) 0.4317(3) 0.0423(11) Uani 1 1 d .
H5 H 0.2411 0.1383 0.4645 0.051 Uiso 1 1 calc R
C6 C 0.9134(6) 0.0962(5) 0.2483(3) 0.0488(11) Uani 1 1 d .
H6A H 1.0072 0.0902 0.2865 0.059 Uiso 1 1 calc R
H6B H 0.8282 0.0832 0.2793 0.059 Uiso 1 1 calc R
C7 C 0.9067(5) 0.0318(5) 0.1651(3) 0.0431(11) Uani 1 1 d .
C8 C 1.0303(5) 0.0635(5) 0.1220(3) 0.0485(12) Uani 1 1 d .
H8A H 1.0282 0.0271 0.0621 0.058 Uiso 1 1 calc R
H8B H 1.1265 0.0568 0.1575 0.058 Uiso 1 1 calc R
C9 C 0.7836(6) -0.0657(5) 0.1264(3) 0.0546(13) Uani 1 1 d .
H9A H 0.8108 -0.1650 0.1388 0.082 Uiso 1 1 calc R
H9B H 0.7652 -0.0514 0.0634 0.082 Uiso 1 1 calc R
H9C H 0.6959 -0.0432 0.1522 0.082 Uiso 1 1 calc R
C11 C 0.8558(5) 0.2142(4) -0.0690(3) 0.0390(10) Uani 1 1 d .
H11 H 0.9584 0.2196 -0.0618 0.047 Uiso 1 1 calc R
C12 C 0.7828(6) 0.2003(5) -0.1528(3) 0.0531(12) Uani 1 1 d .
H12 H 0.8349 0.1986 -0.2013 0.064 Uiso 1 1 calc R
C13 C 0.6324(6) 0.1888(6) -0.1648(3) 0.0615(14) Uani 1 1 d .
H13 H 0.5804 0.1784 -0.2213 0.074 Uiso 1 1 calc R
C14 C 0.5595(5) 0.1931(5) -0.0911(3) 0.0521(12) Uani 1 1 d .
H14 H 0.4572 0.1841 -0.0972 0.063 Uiso 1 1 calc R
C15 C 0.6385(5) 0.2105(4) -0.0094(3) 0.0390(10) Uani 1 1 d .
C16 C 0.5710(5) 0.2245(4) 0.0716(3) 0.0429(11) Uani 1 1 d .
H16 H 0.4690 0.2164 0.0696 0.052 Uiso 1 1 calc R
C17 C 0.5789(4) 0.2671(8) 0.2220(2) 0.0386(8) Uani 1 1 d .
C18 C 0.4948(5) 0.1583(5) 0.2514(3) 0.0403(10) Uani 1 1 d .
H18 H 0.4812 0.0713 0.2204 0.048 Uiso 1 1 calc R
C19 C 0.4300(5) 0.1799(5) 0.3287(3) 0.0397(11) Uani 1 1 d .
C20 C 0.4490(6) 0.3102(5) 0.3706(3) 0.0549(15) Uani 1 1 d .
H20 H 0.4037 0.3267 0.4209 0.066 Uiso 1 1 calc R
C21 C 0.5326(7) 0.4169(6) 0.3408(3) 0.0623(15) Uani 1 1 d .
H21 H 0.5446 0.5049 0.3709 0.075 Uiso 1 1 calc R
C22 C 0.5990(6) 0.3950(5) 0.2663(3) 0.0528(13) Uani 1 1 d .
H22 H 0.6576 0.4672 0.2463 0.063 Uiso 1 1 calc R
C30 C 0.1323(5) -0.1414(5) 0.4995(3) 0.0519(12) Uani 1 1 d .
H30A H 0.1288 -0.0794 0.5507 0.062 Uiso 1 1 calc R
H30B H 0.1703 -0.2353 0.5203 0.062 Uiso 1 1 calc R
C31 C -0.0207(5) -0.1589(5) 0.4503(3) 0.0437(11) Uani 1 1 d .
C32 C -0.0455(6) -0.2559(6) 0.3802(3) 0.0529(14) Uani 1 1 d .
H32 H 0.0317 -0.3126 0.3653 0.063 Uiso 1 1 calc R
C33 C -0.1823(7) -0.2682(5) 0.3333(3) 0.0651(16) Uani 1 1 d .
H33 H -0.1985 -0.3324 0.2858 0.078 Uiso 1 1 calc R
C34 C -0.2947(6) -0.1873(6) 0.3557(4) 0.0682(18) Uani 1 1 d .
H34 H -0.3883 -0.1976 0.3237 0.082 Uiso 1 1 calc R
C35 C -0.2744(6) -0.0901(6) 0.4245(3) 0.0610(15) Uani 1 1 d .
H35 H -0.3523 -0.0338 0.4389 0.073 Uiso 1 1 calc R
C36 C -0.1360(6) -0.0784(6) 0.4715(3) 0.0512(12) Uani 1 1 d .
H36 H -0.1205 -0.0140 0.5189 0.061 Uiso 1 1 calc R

loop_
_atom_site_aniso_label
_atom_site_aniso_U_11
_atom_site_aniso_U_22
_atom_site_aniso_U_33
_atom_site_aniso_U_23
_atom_site_aniso_U_13
_atom_site_aniso_U_12
Mo1 0.03102(15) 0.03181(15) 0.03089(14) -0.0017(2) 0.01056(11) -0.0005(2)
Cl1 0.0480(7) 0.0329(6) 0.0665(8) 0.0056(5) 0.0251(6) 0.0038(5)
N1 0.0314(17) 0.0344(18) 0.0332(17) 0.0020(13) 0.0079(14) 0.0011(13)
N2 0.0347(16) 0.035(3) 0.0383(16) -0.0003(17) 0.0156(14) -0.0009(17)
N3 0.065(3) 0.059(3) 0.073(3) -0.018(2) 0.042(2) -0.017(2)
N4 0.075(3) 0.052(2) 0.084(3) -0.017(2) 0.041(3) -0.017(2)
N5 0.048(2) 0.053(3) 0.043(2) -0.0033(19) 0.0181(18) -0.0121(19)
C2 0.050(3) 0.050(3) 0.044(3) -0.007(2) 0.018(2) 0.002(2)
O2 0.088(3) 0.101(3) 0.052(2) -0.037(2) 0.002(2) -0.008(3)
C3 0.043(3) 0.039(3) 0.040(2) -0.0011(17) 0.005(2) 0.0017(18)
O3 0.0336(18) 0.074(2) 0.083(3) 0.005(2) 0.0202(17) -0.0050(16)
C4 0.037(2) 0.050(3) 0.042(2) -0.004(2) 0.014(2) -0.004(2)
C5 0.046(3) 0.044(3) 0.040(2) -0.0029(19) 0.016(2) -0.006(2)
C6 0.058(3) 0.049(3) 0.042(3) 0.013(2) 0.013(2) 0.005(2)
C7 0.054(3) 0.033(2) 0.045(3) 0.0064(19) 0.014(2) 0.008(2)
C8 0.053(3) 0.041(3) 0.054(3) 0.004(2) 0.016(2) 0.012(2)
C9 0.073(4) 0.030(3) 0.062(3) 0.001(2) 0.013(3) -0.008(2)
C11 0.040(2) 0.041(2) 0.038(2) 0.0010(17) 0.0128(19) -0.0008(18)
C12 0.066(3) 0.061(3) 0.034(2) 0.003(2) 0.013(2) -0.004(2)
C13 0.071(4) 0.076(4) 0.036(3) 0.002(2) -0.002(2) -0.007(3)
C14 0.039(3) 0.066(3) 0.049(3) 0.005(2) -0.003(2) -0.006(2)
C15 0.041(2) 0.038(2) 0.039(2) 0.0020(18) 0.0055(19) -0.0032(18)
C16 0.030(2) 0.049(3) 0.052(3) 0.0007(19) 0.015(2) -0.0037(18)
C17 0.0322(17) 0.045(2) 0.0422(19) 0.005(3) 0.0168(15) 0.000(3)
C18 0.035(2) 0.045(3) 0.043(2) -0.007(2) 0.015(2) -0.005(2)
C19 0.030(2) 0.050(3) 0.042(3) -0.002(2) 0.014(2) -0.003(2)
C20 0.063(3) 0.055(4) 0.053(3) -0.013(2) 0.030(3) -0.006(2)
C21 0.082(4) 0.048(3) 0.064(4) -0.011(3) 0.036(3) -0.008(3)
C22 0.064(3) 0.043(3) 0.059(3) -0.004(2) 0.033(3) -0.010(2)
C30 0.056(3) 0.061(3) 0.042(3) 0.005(2) 0.018(2) -0.019(3)
C31 0.054(3) 0.043(2) 0.036(2) 0.012(2) 0.013(2) -0.012(2)
C32 0.066(3) 0.041(4) 0.054(3) -0.002(2) 0.015(2) -0.011(3)
C33 0.084(4) 0.054(4) 0.057(3) -0.006(2) 0.009(3) -0.024(3)
C34 0.058(3) 0.085(5) 0.058(3) 0.017(3) -0.005(3) -0.023(3)
C35 0.058(3) 0.075(4) 0.052(3) 0.020(3) 0.017(3) 0.003(3)
C36 0.063(3) 0.055(3) 0.039(3) 0.005(2) 0.016(2) -0.011(3)

loop_
_atom_type_symbol
_atom_type_description
_atom_type_scat_dispersion_real
_atom_type_scat_dispersion_imag
_atom_type_scat_source
C C 0.0033 0.0016 'International Tables Vol C Tables 4.2.6.8 and 6.1.1.4'
H H 0.0000 0.0000 'International Tables Vol C Tables 4.2.6.8 and 6.1.1.4'
N N 0.0061 0.0033 'International Tables Vol C Tables 4.2.6.8 and 6.1.1.4'
O O 0.0106 0.0060 'International Tables Vol C Tables 4.2.6.8 and 6.1.1.4'
Cl Cl 0.1484 0.1585 'International Tables Vol C Tables 4.2.6.8 and 6.1.1.4'
Mo Mo -1.6832 0.6857 'International Tables Vol C Tables 4.2.6.8 and 6.1.1.4'

loop_
_geom_angle_atom_site_label_1
_geom_angle_atom_site_label_2
_geom_angle_atom_site_label_3
_geom_angle
C2 Mo1 C3 79.17(18)
C2 Mo1 N1 168.35(17)
C3 Mo1 N1 100.54(15)
C2 Mo1 C7 103.51(19)
C3 Mo1 C7 102.90(17)
N1 Mo1 C7 87.95(15)
C2 Mo1 N2 105.70(16)
C3 Mo1 N2 168.89(16)
N1 Mo1 N2 72.64(11)
C7 Mo1 N2 85.85(16)
C2 Mo1 C6 70.0(2)
C3 Mo1 C6 107.56(18)
N1 Mo1 C6 120.62(15)
C7 Mo1 C6 35.69(16)
N2 Mo1 C6 83.54(16)
C2 Mo1 C8 106.40(19)
C3 Mo1 C8 68.51(17)
N1 Mo1 C8 84.05(15)
C7 Mo1 C8 36.07(15)
N2 Mo1 C8 118.39(16)
C6 Mo1 C8 60.95(16)
C2 Mo1 Cl1 86.82(15)
C3 Mo1 Cl1 89.94(13)
N1 Mo1 Cl1 81.53(9)
C7 Mo1 Cl1 164.73(13)
N2 Mo1 Cl1 80.48(11)
C6 Mo1 Cl1 147.03(12)
C8 Mo1 Cl1 151.33(11)
C11 N1 C15 117.0(3)
C11 N1 Mo1 125.7(3)
C15 N1 Mo1 116.9(3)
C16 N2 C17 118.2(3)
C16 N2 Mo1 116.1(2)
C17 N2 Mo1 125.6(2)
N4 N3 C4 109.5(4)
N3 N4 N5 106.3(4)
C5 N5 N4 111.3(4)
C5 N5 C30 129.7(4)
N4 N5 C30 118.8(4)
O2 C2 Mo1 177.2(4)
O3 C3 Mo1 178.6(4)
N3 C4 C5 106.9(4)
N3 C4 C19 122.0(4)
C5 C4 C19 130.8(4)
N5 C5 C4 106.0(4)
C7 C6 Mo1 69.7(3)
C6 C7 C8 113.2(5)
C6 C7 C9 123.6(4)
C8 C7 C9 123.2(4)
C6 C7 Mo1 74.6(3)
C8 C7 Mo1 74.8(3)
C9 C7 Mo1 120.2(3)
C7 C8 Mo1 69.1(2)
N1 C11 C12 123.4(4)
C11 C12 C13 119.3(4)
C12 C13 C14 118.4(4)
C15 C14 C13 119.5(4)
N1 C15 C14 122.5(4)
N1 C15 C16 114.1(4)
C14 C15 C16 123.4(4)
N2 C16 C15 120.1(4)
C22 C17 C18 121.0(4)
C22 C17 N2 118.1(5)
C18 C17 N2 120.9(5)
C17 C18 C19 119.2(4)
C20 C19 C18 118.6(4)
C20 C19 C4 121.6(4)
C18 C19 C4 119.8(4)
C19 C20 C21 121.6(5)
C20 C21 C22 120.0(5)
C17 C22 C21 119.6(5)
N5 C30 C31 110.3(4)
C36 C31 C32 118.8(5)
C36 C31 C30 121.4(4)
C32 C31 C30 119.9(5)
C33 C32 C31 120.2(5)
C34 C33 C32 119.8(5)
C33 C34 C35 121.6(5)
C34 C35 C36 118.1(5)
C31 C36 C35 121.5(5)

loop_
_geom_bond_atom_site_label_1
_geom_bond_atom_site_label_2
_geom_bond_distance
Mo1 C2 1.940(5)
Mo1 C3 1.940(5)
Mo1 N1 2.217(3)
Mo1 C7 2.236(4)
Mo1 N2 2.248(3)
Mo1 C6 2.298(4)
Mo1 C8 2.310(4)
Mo1 Cl1 2.4890(14)
N1 C11 1.331(5)
N1 C15 1.354(5)
N2 C16 1.262(5)
N2 C17 1.430(4)
N3 N4 1.310(6)
N3 C4 1.348(6)
N4 N5 1.324(5)
N5 C5 1.316(6)
N5 C30 1.463(5)
C2 O2 1.139(5)
C3 O3 1.153(5)
C4 C5 1.352(6)
C4 C19 1.458(6)
C6 C7 1.391(6)
C7 C8 1.409(6)
C7 C9 1.497(7)
C11 C12 1.363(6)
C12 C13 1.364(7)
C13 C14 1.379(7)
C14 C15 1.361(6)
C15 C16 1.456(6)
C17 C22 1.358(8)
C17 C18 1.374(7)
C18 C19 1.399(6)
C19 C20 1.359(6)
C20 C21 1.360(7)
C21 C22 1.369(6)
C30 C31 1.502(7)
C31 C36 1.361(7)
C31 C32 1.386(6)
C32 C33 1.358(7)
C33 C34 1.349(7)
C34 C35 1.371(8)
C35 C36 1.371(7)
